data_2226239
loop_
_publ_author_name
'Hou, Rui-Bin'
'Li, Bao'
'Chen, Tie'
'Yin, Bing-Zhu'
'Wu, Li-Xin'

_publ_section_title
;
 2,3-(3,6,9-Trioxaundecane-1,11-diyldisulfanyl)-1,4,5,8-tetrathiafulvalene-6,7-dicarbonitrile
;
_journal_coeditor_code NG2773
_journal_issue 6
_journal_name_full 'Acta Crystallographica Section E'
_journal_page_first o1379
_journal_paper_doi 10.1107/S1600536810017587
_journal_volume 66
_journal_year 2010
_chemical_formula_iupac 'C16 H16 N2 O3 S6'
_chemical_formula_moiety 'C16 H16 N2 O3 S6'
_chemical_formula_sum 'C16 H16 N2 O3 S6'
_chemical_formula_weight 476.67
_chemical_name_systematic
;
2,3-(3,6,9-Trioxaundecane-1,11-diyldisulfanyl)-1,4,5,8-tetrathiafulvalene-
6,7-dicarbonitrile
;
_space_group_IT_number 2
_symmetry_cell_setting triclinic
_symmetry_space_group_name_Hall '-P 1'
_symmetry_space_group_name_H-M 'P -1'
_atom_sites_solution_hydrogens geom
_atom_sites_solution_primary direct
_atom_sites_solution_secondary difmap
_cell_angle_alpha 100.42(3)
_cell_angle_beta 92.31(3)
_cell_angle_gamma 95.60(2)
_cell_formula_units_Z 2
_cell_length_a 8.300(5)
_cell_length_b 9.186(5)
_cell_length_c 13.892(10)
_cell_measurement_reflns_used 8487
_cell_measurement_temperature 290(2)
_cell_measurement_theta_max 27.51
_cell_measurement_theta_min 3.17
_cell_volume 1034.9(11)
_computing_cell_refinement 'RAPID-AUTO (Rigaku, 1998)'
_computing_data_collection 'RAPID-AUTO (Rigaku, 1998)'
_computing_data_reduction 'CrystalStructure (Rigaku/MSC, 2002)'
_computing_molecular_graphics 'PLATON (Spek, 2009)'
_computing_publication_material 'SHELXL97 (Sheldrick, 2008)'
_computing_structure_refinement 'SHELXL97 (Sheldrick, 2008)'
_computing_structure_solution 'SHELXS97 (Sheldrick, 2008)'
_diffrn_ambient_temperature 290(2)
_diffrn_measured_fraction_theta_full 0.990
_diffrn_measured_fraction_theta_max 0.990
_diffrn_measurement_device_type 'Rigaku R-AXIS RAPID'
_diffrn_measurement_method '\w scans'
_diffrn_radiation_monochromator graphite
_diffrn_radiation_source 'fine-focus sealed tube'
_diffrn_radiation_type MoK\a
_diffrn_radiation_wavelength 0.71073
_diffrn_reflns_av_R_equivalents 0.0263
_diffrn_reflns_av_sigmaI/netI 0.0304
_diffrn_reflns_limit_h_max 10
_diffrn_reflns_limit_h_min -10
_diffrn_reflns_limit_k_max 11
_diffrn_reflns_limit_k_min -10
_diffrn_reflns_limit_l_max 18
_diffrn_reflns_limit_l_min -18
_diffrn_reflns_number 10214
_diffrn_reflns_theta_full 27.48
_diffrn_reflns_theta_max 27.48
_diffrn_reflns_theta_min 3.17
_diffrn_standards_decay_% 0
_diffrn_standards_interval_count 0
_diffrn_standards_interval_time 0
_diffrn_standards_number 0
_exptl_absorpt_coefficient_mu 0.681
_exptl_absorpt_correction_T_max 0.9350
_exptl_absorpt_correction_T_min 0.9167
_exptl_absorpt_correction_type multi-scan
_exptl_absorpt_process_details '(ABSCOR; Higashi, 1995)'
_exptl_crystal_colour black
_exptl_crystal_density_diffrn 1.530
_exptl_crystal_density_method 'not measured'
_exptl_crystal_description block
_exptl_crystal_F_000 492
_exptl_crystal_size_max 0.13
_exptl_crystal_size_mid 0.12
_exptl_crystal_size_min 0.10
_refine_diff_density_max 0.523
_refine_diff_density_min -0.305
_refine_ls_extinction_coef 0.027(2)
_refine_ls_extinction_expression Fc^*^=kFc[1+0.001xFc^2^\l^3^/sin(2\q)]^-1/4^
_refine_ls_extinction_method 'SHELXL97 (Sheldrick, 2008)'
_refine_ls_goodness_of_fit_ref 1.065
_refine_ls_hydrogen_treatment constr
_refine_ls_matrix_type full
_refine_ls_number_parameters 245
_refine_ls_number_reflns 4702
_refine_ls_number_restraints 0
_refine_ls_restrained_S_all 1.065
_refine_ls_R_factor_all 0.0392
_refine_ls_R_factor_gt 0.0323
_refine_ls_shift/su_max 0.001
_refine_ls_shift/su_mean 0.000
_refine_ls_structure_factor_coef Fsqd
_refine_ls_weighting_details 'calc w=1/[\s^2^(Fo^2^)+(0.0449P)^2^+0.1948P] where P=(Fo^2^+2Fc^2^)/3'
_refine_ls_weighting_scheme calc
_refine_ls_wR_factor_gt 0.0848
_refine_ls_wR_factor_ref 0.0883
_reflns_number_gt 3936
_reflns_number_total 4702
_reflns_threshold_expression I>2\s(I)
_cod_data_source_file ng2773.cif
_cod_data_source_block I
_cod_original_cell_volume 1035.0(11)
_cod_database_code 2226239
_cod_database_fobs_code 2226239

loop_
_symmetry_equiv_pos_as_xyz
'x, y, z'
'-x, -y, -z'

loop_
_atom_site_type_symbol
_atom_site_label
_atom_site_fract_x
_atom_site_fract_y
_atom_site_fract_z
_atom_site_U_iso_or_equiv
_atom_site_adp_type
_atom_site_calc_flag
_atom_site_refinement_flags
_atom_site_occupancy
_atom_site_disorder_assembly
_atom_site_disorder_group
C C1 -0.1516(2) 0.9624(2) -0.20634(12) 0.0455(4) Uani d . 1 . .
C C2 -0.1520(2) 0.88171(17) -0.12738(11) 0.0364(3) Uani d . 1 . .
C C3 -0.2869(2) 0.84467(18) -0.08319(11) 0.0377(3) Uani d . 1 . .
C C4 -0.4436(2) 0.8829(2) -0.10925(13) 0.0493(4) Uani d . 1 . .
C C5 -0.05873(19) 0.74212(17) 0.00468(11) 0.0353(3) Uani d . 1 . .
C C6 0.02801(19) 0.68050(18) 0.06787(11) 0.0374(3) Uani d . 1 . .
C C7 0.2533(2) 0.60022(18) 0.17572(11) 0.0406(4) Uani d . 1 . .
C C8 0.5249(2) 0.7500(2) 0.28490(13) 0.0470(4) Uani d . 1 . .
H H8A 0.6417 0.7629 0.2811 0.056 Uiso calc R 1 . .
H H8B 0.4803 0.8258 0.2548 0.056 Uiso calc R 1 . .
C C9 0.4861(2) 0.77382(19) 0.39115(12) 0.0428(4) Uani d . 1 . .
H H9A 0.5244 0.8748 0.4233 0.051 Uiso calc R 1 . .
H H9B 0.3699 0.7581 0.3967 0.051 Uiso calc R 1 . .
C C10 0.5910(3) 0.7045(3) 0.53927(15) 0.0621(5) Uani d . 1 . .
H H10A 0.6581 0.7990 0.5566 0.075 Uiso calc R 1 . .
H H10B 0.6520 0.6293 0.5596 0.075 Uiso calc R 1 . .
C C11 0.4441(3) 0.7141(2) 0.59613(16) 0.0625(5) Uani d . 1 . .
H H11A 0.3571 0.6423 0.5626 0.075 Uiso calc R 1 . .
H H11B 0.4667 0.6906 0.6603 0.075 Uiso calc R 1 . .
C C12 0.2389(2) 0.8716(2) 0.64099(13) 0.0506(4) Uani d . 1 . .
H H12A 0.2396 0.9632 0.6884 0.061 Uiso calc R 1 . .
H H12B 0.2088 0.7892 0.6738 0.061 Uiso calc R 1 . .
C C13 0.1159(2) 0.87039(19) 0.55895(14) 0.0499(4) Uani d . 1 . .
H H13A 0.0166 0.9038 0.5853 0.060 Uiso calc R 1 . .
H H13B 0.1566 0.9378 0.5171 0.060 Uiso calc R 1 . .
C C14 -0.0256(2) 0.71693(19) 0.42162(12) 0.0401(4) Uani d . 1 . .
H H14A 0.0240 0.7710 0.3747 0.048 Uiso calc R 1 . .
H H14B -0.1227 0.7616 0.4424 0.048 Uiso calc R 1 . .
C C15 -0.0681(2) 0.55669(19) 0.37564(12) 0.0434(4) Uani d . 1 . .
H H15A -0.1587 0.5490 0.3280 0.052 Uiso calc R 1 . .
H H15B -0.1029 0.5019 0.4260 0.052 Uiso calc R 1 . .
C C16 0.1146(2) 0.56287(17) 0.21572(11) 0.0385(4) Uani d . 1 . .
N N1 -0.1521(3) 1.0257(2) -0.26936(13) 0.0688(5) Uani d . 1 . .
N N2 -0.5676(2) 0.9136(3) -0.12990(15) 0.0767(6) Uani d . 1 . .
O O1 0.56498(15) 0.67023(14) 0.43571(9) 0.0494(3) Uani d . 1 . .
O O2 0.39558(16) 0.85988(14) 0.60659(10) 0.0540(3) Uani d . 1 . .
O O3 0.08385(15) 0.72386(12) 0.50341(8) 0.0419(3) Uani d . 1 . .
S S1 0.02900(5) 0.82515(5) -0.08826(3) 0.04072(12) Uani d . 1 . .
S S2 -0.27073(5) 0.74152(6) 0.00882(3) 0.04764(13) Uani d . 1 . .
S S3 0.23772(5) 0.67410(5) 0.06743(3) 0.04530(12) Uani d . 1 . .
S S4 -0.06611(5) 0.59369(5) 0.15614(3) 0.04415(12) Uani d . 1 . .
S S5 0.44704(6) 0.56746(5) 0.21477(4) 0.05140(14) Uani d . 1 . .
S S6 0.09787(6) 0.47074(5) 0.31522(3) 0.04736(13) Uani d . 1 . .

loop_
_atom_site_aniso_label
_atom_site_aniso_U_11
_atom_site_aniso_U_22
_atom_site_aniso_U_33
_atom_site_aniso_U_12
_atom_site_aniso_U_13
_atom_site_aniso_U_23
C1 0.0563(10) 0.0477(9) 0.0365(8) 0.0147(8) 0.0069(7) 0.0124(7)
C2 0.0451(8) 0.0380(8) 0.0278(7) 0.0106(7) 0.0008(6) 0.0076(6)
C3 0.0410(8) 0.0444(8) 0.0301(7) 0.0123(7) -0.0020(6) 0.0100(6)
C4 0.0463(10) 0.0674(11) 0.0386(9) 0.0175(9) 0.0003(7) 0.0160(8)
C5 0.0369(8) 0.0431(8) 0.0279(7) 0.0110(7) 0.0006(6) 0.0083(6)
C6 0.0407(8) 0.0448(8) 0.0274(7) 0.0113(7) -0.0024(6) 0.0064(6)
C7 0.0447(9) 0.0432(8) 0.0333(8) 0.0142(7) -0.0099(7) 0.0031(6)
C8 0.0429(9) 0.0542(10) 0.0452(9) 0.0016(8) -0.0058(7) 0.0167(8)
C9 0.0398(8) 0.0426(9) 0.0456(9) 0.0028(7) -0.0038(7) 0.0097(7)
C10 0.0551(11) 0.0863(15) 0.0479(11) 0.0191(11) -0.0054(9) 0.0160(10)
C11 0.0723(14) 0.0645(12) 0.0598(12) 0.0214(11) 0.0145(10) 0.0259(10)
C12 0.0559(11) 0.0452(9) 0.0458(10) 0.0001(8) 0.0052(8) -0.0024(8)
C13 0.0561(11) 0.0388(9) 0.0544(10) 0.0115(8) 0.0050(8) 0.0037(8)
C14 0.0381(8) 0.0480(9) 0.0399(8) 0.0100(7) 0.0039(6) 0.0202(7)
C15 0.0413(8) 0.0516(9) 0.0391(8) -0.0083(7) -0.0085(7) 0.0230(7)
C16 0.0477(9) 0.0382(8) 0.0299(7) 0.0131(7) -0.0096(7) 0.0048(6)
N1 0.0948(14) 0.0705(11) 0.0523(10) 0.0233(10) 0.0155(9) 0.0307(9)
N2 0.0525(10) 0.1179(17) 0.0673(12) 0.0318(11) -0.0040(9) 0.0268(11)
O1 0.0477(7) 0.0621(8) 0.0408(6) 0.0152(6) -0.0050(5) 0.0127(6)
O2 0.0509(7) 0.0463(7) 0.0644(8) 0.0010(6) 0.0077(6) 0.0103(6)
O3 0.0508(7) 0.0355(6) 0.0399(6) 0.0046(5) -0.0055(5) 0.0104(5)
S1 0.0380(2) 0.0521(2) 0.0354(2) 0.01113(18) 0.00434(16) 0.01327(17)
S2 0.0403(2) 0.0657(3) 0.0470(2) 0.0160(2) 0.00757(18) 0.0305(2)
S3 0.0407(2) 0.0629(3) 0.0344(2) 0.0145(2) -0.00208(16) 0.01077(19)
S4 0.0418(2) 0.0618(3) 0.0331(2) 0.01220(19) -0.00430(16) 0.01804(18)
S5 0.0472(3) 0.0551(3) 0.0507(3) 0.0212(2) -0.0144(2) 0.0019(2)
S6 0.0675(3) 0.0392(2) 0.0371(2) 0.0133(2) -0.0134(2) 0.01131(17)

loop_
_atom_type_symbol
_atom_type_description
_atom_type_scat_dispersion_real
_atom_type_scat_dispersion_imag
_atom_type_scat_source
C C 0.0033 0.0016 'International Tables Vol C Tables 4.2.6.8 and 6.1.1.4'
H H 0.0000 0.0000 'International Tables Vol C Tables 4.2.6.8 and 6.1.1.4'
O O 0.0106 0.0060 'International Tables Vol C Tables 4.2.6.8 and 6.1.1.4'
S S 0.1246 0.1234 'International Tables Vol C Tables 4.2.6.8 and 6.1.1.4'
N N 0.0061 0.0033 'International Tables Vol C Tables 4.2.6.8 and 6.1.1.4'

loop_
_geom_angle_atom_site_label_1
_geom_angle_atom_site_label_2
_geom_angle_atom_site_label_3
_geom_angle_site_symmetry_1
_geom_angle_site_symmetry_3
_geom_angle
_geom_angle_publ_flag
N1 C1 C2 . . 179.5(2) ?
C3 C2 C1 . . 123.03(15) ?
C3 C2 S1 . . 118.17(13) ?
C1 C2 S1 . . 118.78(13) ?
C2 C3 C4 . . 123.67(16) ?
C2 C3 S2 . . 118.12(12) ?
C4 C3 S2 . . 118.19(14) ?
N2 C4 C3 . . 179.9(3) ?
C6 C5 S1 . . 123.07(13) ?
C6 C5 S2 . . 121.53(13) ?
S1 C5 S2 . . 115.39(9) ?
C5 C6 S3 . . 124.32(14) ?
C5 C6 S4 . . 121.23(14) ?
S3 C6 S4 . . 114.42(9) ?
C16 C7 S5 . . 125.91(13) ?
C16 C7 S3 . . 117.11(12) ?
S5 C7 S3 . . 116.72(11) ?
C9 C8 S5 . . 114.18(13) ?
C9 C8 H8A . . 108.7 ?
S5 C8 H8A . . 108.7 ?
C9 C8 H8B . . 108.7 ?
S5 C8 H8B . . 108.7 ?
H8A C8 H8B . . 107.6 ?
O1 C9 C8 . . 107.67(14) ?
O1 C9 H9A . . 110.2 ?
C8 C9 H9A . . 110.2 ?
O1 C9 H9B . . 110.2 ?
C8 C9 H9B . . 110.2 ?
H9A C9 H9B . . 108.5 ?
O1 C10 C11 . . 116.36(18) ?
O1 C10 H10A . . 108.2 ?
C11 C10 H10A . . 108.2 ?
O1 C10 H10B . . 108.2 ?
C11 C10 H10B . . 108.2 ?
H10A C10 H10B . . 107.4 ?
O2 C11 C10 . . 109.80(18) ?
O2 C11 H11A . . 109.7 ?
C10 C11 H11A . . 109.7 ?
O2 C11 H11B . . 109.7 ?
C10 C11 H11B . . 109.7 ?
H11A C11 H11B . . 108.2 ?
O2 C12 C13 . . 111.50(16) ?
O2 C12 H12A . . 109.3 ?
C13 C12 H12A . . 109.3 ?
O2 C12 H12B . . 109.3 ?
C13 C12 H12B . . 109.3 ?
H12A C12 H12B . . 108.0 ?
O3 C13 C12 . . 109.47(15) ?
O3 C13 H13A . . 109.8 ?
C12 C13 H13A . . 109.8 ?
O3 C13 H13B . . 109.8 ?
C12 C13 H13B . . 109.8 ?
H13A C13 H13B . . 108.2 ?
O3 C14 C15 . . 108.09(13) ?
O3 C14 H14A . . 110.1 ?
C15 C14 H14A . . 110.1 ?
O3 C14 H14B . . 110.1 ?
C15 C14 H14B . . 110.1 ?
H14A C14 H14B . . 108.4 ?
C14 C15 S6 . . 113.74(12) ?
C14 C15 H15A . . 108.8 ?
S6 C15 H15A . . 108.8 ?
C14 C15 H15B . . 108.8 ?
S6 C15 H15B . . 108.8 ?
H15A C15 H15B . . 107.7 ?
C7 C16 S6 . . 125.35(13) ?
C7 C16 S4 . . 116.95(13) ?
S6 C16 S4 . . 117.42(11) ?
C10 O1 C9 . . 116.55(15) ?
C12 O2 C11 . . 113.79(15) ?
C14 O3 C13 . . 112.15(13) ?
C2 S1 C5 . . 94.00(8) ?
C3 S2 C5 . . 94.10(8) ?
C6 S3 C7 . . 95.23(8) ?
C6 S4 C16 . . 95.58(9) ?
C7 S5 C8 . . 101.42(9) ?
C16 S6 C15 . . 100.76(8) ?

loop_
_geom_bond_atom_site_label_1
_geom_bond_atom_site_label_2
_geom_bond_site_symmetry_2
_geom_bond_distance
_geom_bond_publ_flag
C1 N1 . 1.135(2) ?
C1 C2 . 1.430(2) ?
C2 C3 . 1.343(2) ?
C2 S1 . 1.7352(18) ?
C3 C4 . 1.430(2) ?
C3 S2 . 1.7318(18) ?
C4 N2 . 1.133(3) ?
C5 C6 . 1.348(2) ?
C5 S1 . 1.7615(18) ?
C5 S2 . 1.7625(19) ?
C6 S3 . 1.7476(19) ?
C6 S4 . 1.7490(19) ?
C7 C16 . 1.340(3) ?
C7 S5 . 1.7479(19) ?
C7 S3 . 1.764(2) ?
C8 C9 . 1.505(3) ?
C8 S5 . 1.823(2) ?
C8 H8A . 0.9700 ?
C8 H8B . 0.9700 ?
C9 O1 . 1.421(2) ?
C9 H9A . 0.9700 ?
C9 H9B . 0.9700 ?
C10 O1 . 1.419(2) ?
C10 C11 . 1.480(3) ?
C10 H10A . 0.9700 ?
C10 H10B . 0.9700 ?
C11 O2 . 1.420(3) ?
C11 H11A . 0.9700 ?
C11 H11B . 0.9700 ?
C12 O2 . 1.411(2) ?
C12 C13 . 1.497(3) ?
C12 H12A . 0.9700 ?
C12 H12B . 0.9700 ?
C13 O3 . 1.420(2) ?
C13 H13A . 0.9700 ?
C13 H13B . 0.9700 ?
C14 O3 . 1.414(2) ?
C14 C15 . 1.496(2) ?
C14 H14A . 0.9700 ?
C14 H14B . 0.9700 ?
C15 S6 . 1.814(2) ?
C15 H15A . 0.9700 ?
C15 H15B . 0.9700 ?
C16 S6 . 1.7499(19) ?
C16 S4 . 1.7555(18) ?

loop_
_geom_hbond_atom_site_label_D
_geom_hbond_atom_site_label_H
_geom_hbond_atom_site_label_A
_geom_hbond_site_symmetry_A
_geom_hbond_distance_DH
_geom_hbond_distance_HA
_geom_hbond_distance_DA
_geom_hbond_angle_DHA
C13 H13A N1 1_556 0.97 2.65 3.534(3) 152.2
C14 H14A N1 2_575 0.97 2.74 3.691(3) 168.2
C14 H14B O1 1_455 0.97 2.64 3.401(3) 135.7
C15 H15A O1 1_455 0.97 2.99 3.402(3) 107.3
C9 H9A O2 2_676 0.97 2.57 3.406(3) 143.9
C15 H15B O3 2_566 0.97 2.47 3.317(2) 146.4

loop_
_cod_related_entry_id
_cod_related_entry_database
_cod_related_entry_code
1 ChemSpider 24745087
